data_7007452
loop_
_publ_author_name
'Heirtzler, Fenton'
'Santi, Saverio'
'Howland, Kevin'
'Weyherm\"uller, Thomas'

_publ_section_title
;
 Formation of a solubilized cobalt block oligomer from a M2L-type
 double helicate.
;
_journal_issue 39
_journal_name_full 'Dalton transactions (Cambridge, England : 2003)'
_journal_page_first 4722
_journal_page_last 4729
_journal_paper_doi 10.1039/b605512e
_journal_year 2006
_chemical_formula_moiety '[C52 H40 Co2 N14]4+, 4 (Cl O4)-, 4 MeCN'
_chemical_formula_sum 'C60 H52 Cl4 Co2 N18 O16'
_chemical_formula_weight 1540.86
_chemical_name_systematic
;
?
;
_space_group_IT_number 15
_symmetry_cell_setting monoclinic
_symmetry_space_group_name_Hall '-C 2yc'
_symmetry_space_group_name_H-M 'C 1 2/c 1'
_atom_sites_solution_hydrogens geom
_atom_sites_solution_primary direct
_atom_sites_solution_secondary difmap
_audit_creation_method SHELXL-97
_cell_angle_alpha 90.00
_cell_angle_beta 94.460(10)
_cell_angle_gamma 90.00
_cell_formula_units_Z 4
_cell_length_a 18.5148(6)
_cell_length_b 16.7629(6)
_cell_length_c 21.3319(8)
_cell_measurement_temperature 100(2)
_cell_volume 6600.6(4)
_computing_cell_refinement 'Nonius Collect Software'
_computing_data_collection 'Nonius Collect Software'
_computing_data_reduction 'Nonius Collect Software'
_computing_structure_refinement 'SHELXL-97 (Sheldrick, 1997)'
_computing_structure_solution 'SHELXS-97 (Sheldrick, 1990)'
_diffrn_ambient_temperature 100(2)
_diffrn_measured_fraction_theta_full 0.483
_diffrn_measured_fraction_theta_max 0.483
_diffrn_measurement_device_type 'Nonius Kappa-CCD'
_diffrn_measurement_method '763 images at 1.0 deg. in \w, 50 sec./frame'
_diffrn_radiation_monochromator graphite
_diffrn_radiation_source 'rotating anode'
_diffrn_radiation_type MoK\a
_diffrn_radiation_wavelength 0.71073
_diffrn_reflns_av_R_equivalents 0.0296
_diffrn_reflns_av_sigmaI/netI 0.0201
_diffrn_reflns_limit_h_max 26
_diffrn_reflns_limit_h_min -26
_diffrn_reflns_limit_k_max 24
_diffrn_reflns_limit_k_min -24
_diffrn_reflns_limit_l_max 30
_diffrn_reflns_limit_l_min -30
_diffrn_reflns_number 65778
_diffrn_reflns_theta_full 30.97
_diffrn_reflns_theta_max 30.97
_diffrn_reflns_theta_min 3.09
_exptl_absorpt_coefficient_mu 0.747
_exptl_absorpt_correction_T_max 0.8773
_exptl_absorpt_correction_T_min 0.7064
_exptl_absorpt_correction_type 'Gaussian, face-indexed'
_exptl_crystal_density_diffrn 1.551
_exptl_crystal_density_method 'not measured'
_exptl_crystal_description 'transparent parallelepiped'
_exptl_crystal_F_000 3152
_exptl_crystal_size_max 0.50
_exptl_crystal_size_mid 0.22
_exptl_crystal_size_min 0.18
_refine_diff_density_max 0.494
_refine_diff_density_min -0.547
_refine_diff_density_rms 0.057
_refine_ls_extinction_method none
_refine_ls_goodness_of_fit_ref 1.050
_refine_ls_hydrogen_treatment mixed
_refine_ls_matrix_type full
_refine_ls_number_parameters 481
_refine_ls_number_reflns 10473
_refine_ls_number_restraints 97
_refine_ls_restrained_S_all 1.052
_refine_ls_R_factor_all 0.0338
_refine_ls_R_factor_gt 0.0295
_refine_ls_shift/su_max 2.027
_refine_ls_shift/su_mean 0.004
_refine_ls_structure_factor_coef Fsqd
_refine_ls_weighting_details 'w=1/[\s^2^(Fo^2^)+(0.0361P)^2^+7.5945P] where P=(Fo^2^+2Fc^2^)/3'
_refine_ls_weighting_scheme calc
_refine_ls_wR_factor_gt 0.0765
_refine_ls_wR_factor_ref 0.0793
_reflns_number_gt 9436
_reflns_number_total 10473
_reflns_threshold_expression >2sigma(I)
_cod_data_source_file b605512e.txt
_cod_data_source_block ST4474
_cod_depositor_comments
;
The following automatic conversions were performed:
'_symmetry_cell_setting' value 'Monoclinic' changed to 'monoclinic'
according to '/home/saulius/struct/CIF-dictionaries/cif_core.dic'
dictionary named 'cif_core.dic' version 2.4.1 from 2010-06-29.

Automatic conversion script
Id: cif_fix_enum 1527 2010-12-29 10:47:43Z saulius 

The following automatic conversions were performed:

'_refine_ls_weighting_scheme' value 'calc
w=1/[\s^2^(Fo^2^)+(0.0361P)^2^+7.5945P] where P=(Fo^2^+2Fc^2^)/3' was
changed to 'calc'. New tag '_refine_ls_weighting_details' was
created. The value of the new tag was set to
'w=1/[\s^2^(Fo^2^)+(0.0361P)^2^+7.5945P] where P=(Fo^2^+2Fc^2^)/3'.

Automatic conversion script
Id: cif_fix_values 3143 2015-03-26 13:38:13Z robertas 
;
_cod_original_sg_symbol_H-M C2/c
_cod_database_code 7007452

loop_
_symmetry_equiv_pos_as_xyz
'x, y, z'
'-x, y, -z+1/2'
'x+1/2, y+1/2, z'
'-x+1/2, y+1/2, -z+1/2'
'-x, -y, -z'
'x, -y, z-1/2'
'-x+1/2, -y+1/2, -z'
'x+1/2, -y+1/2, z-1/2'

loop_
_atom_site_label
_atom_site_type_symbol
_atom_site_fract_x
_atom_site_fract_y
_atom_site_fract_z
_atom_site_U_iso_or_equiv
_atom_site_adp_type
_atom_site_occupancy
_atom_site_calc_flag
_atom_site_refinement_flags
_atom_site_disorder_assembly
_atom_site_disorder_group
Co1 Co 0.0000 0.756950(12) 0.2500 0.01104(5) Uani 1 d S . .
Co2 Co 0.0000 0.329629(12) 0.2500 0.01107(5) Uani 1 d S . .
N1 N 0.05775(5) 0.85822(5) 0.20762(5) 0.01409(17) Uani 1 d . . .
C2 C 0.07714(6) 0.92669(7) 0.23701(6) 0.0170(2) Uani 1 d . . .
H2 H 0.0724 0.9307 0.2809 0.020 Uiso 1 calc R . .
C3 C 0.10384(6) 0.99191(7) 0.20589(6) 0.0196(2) Uani 1 d . . .
H3 H 0.1169 1.0396 0.2281 0.023 Uiso 1 calc R . .
C4 C 0.11106(6) 0.98610(7) 0.14194(6) 0.0205(2) Uani 1 d . . .
H4 H 0.1273 1.0305 0.1192 0.025 Uiso 1 calc R . .
C5 C 0.09424(6) 0.91448(7) 0.11136(6) 0.0187(2) Uani 1 d . . .
H5 H 0.0999 0.9086 0.0677 0.022 Uiso 1 calc R . .
C6 C 0.06878(6) 0.85133(6) 0.14617(5) 0.01419(18) Uani 1 d . . .
C7 C 0.05599(6) 0.77028(6) 0.11998(5) 0.01353(18) Uani 1 d . . .
N8 N 0.04135(5) 0.71551(5) 0.16276(4) 0.01223(16) Uani 1 d . . .
C9 C 0.03184(6) 0.63882(6) 0.14530(5) 0.01278(18) Uani 1 d . . .
C10 C 0.03113(6) 0.61538(7) 0.08265(5) 0.0163(2) Uani 1 d . . .
H10 H 0.0206 0.5618 0.0706 0.020 Uiso 1 calc R . .
C11 C 0.04624(7) 0.67268(7) 0.03801(6) 0.0194(2) Uani 1 d . . .
H11 H 0.0466 0.6584 -0.0051 0.023 Uiso 1 calc R . .
C12 C 0.06067(7) 0.75058(7) 0.05691(5) 0.0182(2) Uani 1 d . . .
H12 H 0.0735 0.7897 0.0275 0.022 Uiso 1 calc R . .
C13 C 0.01962(6) 0.58532(6) 0.19900(5) 0.01198(17) Uani 1 d . . .
N13 N 0.0000 0.62392(8) 0.2500 0.0123(2) Uani 1 d S . .
N14 N 0.0000 0.46271(7) 0.2500 0.0120(2) Uani 1 d S . .
C14 C 0.02671(6) 0.50148(6) 0.20198(5) 0.01227(18) Uani 1 d . . .
C15 C 0.06112(6) 0.44703(6) 0.15800(5) 0.01276(18) Uani 1 d . . .
C16 C 0.11857(6) 0.46661(7) 0.12238(5) 0.0160(2) Uani 1 d . . .
H16 H 0.1382 0.5190 0.1233 0.019 Uiso 1 calc R . .
C17 C 0.14655(7) 0.40728(7) 0.08523(6) 0.0193(2) Uani 1 d . . .
H17 H 0.1860 0.4188 0.0608 0.023 Uiso 1 calc R . .
C18 C 0.11645(7) 0.33122(7) 0.08407(6) 0.0186(2) Uani 1 d . . .
H18 H 0.1330 0.2910 0.0573 0.022 Uiso 1 calc R . .
C19 C 0.06126(6) 0.31556(6) 0.12336(5) 0.01398(18) Uani 1 d . . .
N20 N 0.03547(5) 0.37221(5) 0.15996(4) 0.01280(16) Uani 1 d . . .
C21 C 0.02518(6) 0.23732(6) 0.12953(5) 0.01444(19) Uani 1 d . . .
C22 C 0.02402(7) 0.17825(7) 0.08354(6) 0.0187(2) Uani 1 d . . .
H22 H 0.0521 0.1836 0.0484 0.022 Uiso 1 calc R . .
C23 C -0.01913(7) 0.11126(7) 0.09013(6) 0.0213(2) Uani 1 d . . .
H23 H -0.0207 0.0699 0.0596 0.026 Uiso 1 calc R . .
C24 C -0.05977(7) 0.10560(7) 0.14186(6) 0.0203(2) Uani 1 d . . .
H24 H -0.0912 0.0615 0.1465 0.024 Uiso 1 calc R . .
C25 C -0.05355(6) 0.16587(7) 0.18690(6) 0.0177(2) Uani 1 d . . .
H25 H -0.0805 0.1613 0.2229 0.021 Uiso 1 calc R . .
N26 N -0.01111(5) 0.23013(6) 0.18165(5) 0.01453(17) Uani 1 d . . .
N30 N 0.09877(5) 0.74856(6) 0.31057(5) 0.01685(18) Uani 1 d . . .
C31 C 0.14337(7) 0.73256(8) 0.34808(6) 0.0202(2) Uani 1 d . . .
C32 C 0.19994(9) 0.71042(11) 0.39667(8) 0.0398(4) Uani 1 d . . .
H32A H 0.2150 0.7577 0.4213 0.060 Uiso 1 calc R . .
H32B H 0.2416 0.6885 0.3768 0.060 Uiso 1 calc R . .
H32C H 0.1811 0.6702 0.4244 0.060 Uiso 1 calc R . .
N40 N 0.11576(5) 0.33374(6) 0.26897(5) 0.01732(18) Uani 1 d . . .
C41 C 0.17714(6) 0.33738(7) 0.26819(6) 0.0183(2) Uani 1 d . . .
C42 C 0.25542(7) 0.34288(9) 0.26561(8) 0.0310(3) Uani 1 d . . .
H42A H 0.2760 0.2891 0.2641 0.046 Uiso 1 calc R . .
H42B H 0.2765 0.3707 0.3031 0.046 Uiso 1 calc R . .
H42C H 0.2664 0.3725 0.2279 0.046 Uiso 1 calc R . .
Cl70 Cl 0.14094(7) 0.90896(8) 0.45894(7) 0.01793(10) Uani 0.864(4) d PD A 1
O71 O 0.16767(11) 0.93408(10) 0.40072(8) 0.0369(4) Uani 0.864(4) d PD A 1
O72 O 0.08366(9) 0.85235(13) 0.44612(7) 0.0481(5) Uani 0.864(4) d PD A 1
O73 O 0.11451(11) 0.97630(10) 0.49250(7) 0.0432(5) Uani 0.864(4) d PD A 1
O74 O 0.19851(10) 0.87176(11) 0.49771(8) 0.0410(4) Uani 0.864(4) d PD A 1
Cl75 Cl 0.1391(5) 0.9154(5) 0.4597(4) 0.01793(10) Uani 0.136(4) d PD A 2
O71X O 0.1708(7) 0.9122(7) 0.4003(5) 0.0369(4) Uani 0.136(4) d PD A 2
O72X O 0.0634(4) 0.8969(8) 0.4505(4) 0.0481(5) Uani 0.136(4) d PD A 2
O73X O 0.1474(6) 0.9938(5) 0.4855(5) 0.0432(5) Uani 0.136(4) d PD A 2
O74X O 0.1738(6) 0.8581(6) 0.5017(5) 0.0410(4) Uani 0.136(4) d PD A 2
Cl80 Cl 0.229123(17) 0.59949(2) 0.233882(15) 0.02440(7) Uani 1 d . . .
O81 O 0.17768(7) 0.56025(9) 0.27041(7) 0.0483(3) Uani 1 d . . .
O82 O 0.19055(6) 0.65253(7) 0.19022(6) 0.0366(3) Uani 1 d . . .
O83 O 0.28018(6) 0.64368(7) 0.27510(5) 0.0342(2) Uani 1 d . . .
O84 O 0.26770(6) 0.54146(7) 0.19939(6) 0.0368(3) Uani 1 d . . .
N50 N 0.08599(8) 0.52631(10) -0.05532(9) 0.0456(4) Uani 1 d . . .
C51 C 0.14261(8) 0.52480(9) -0.07235(7) 0.0288(3) Uani 1 d . . .
C52 C 0.21554(9) 0.52303(11) -0.09359(8) 0.0362(3) Uani 1 d . . .
H52A H 0.2346 0.5775 -0.0947 0.054 Uiso 1 calc R . .
H52B H 0.2141 0.4997 -0.1358 0.054 Uiso 1 calc R . .
H52C H 0.2470 0.4907 -0.0645 0.054 Uiso 1 calc R . .
N60 N 0.1871(4) 0.2724(2) 0.4239(2) 0.0713(14) Uani 0.555(5) d PD B 1
C61 C 0.2080(3) 0.2094(2) 0.4329(2) 0.0393(9) Uani 0.555(5) d PD B 1
C62 C 0.23775(10) 0.12963(11) 0.44384(8) 0.0391(4) Uani 0.555(5) d PD B 1
H62A H 0.2898 0.1335 0.4559 0.059 Uiso 0.555(5) calc PR B 1
H62B H 0.2299 0.0980 0.4053 0.059 Uiso 0.555(5) calc PR B 1
H62C H 0.2135 0.1038 0.4777 0.059 Uiso 0.555(5) calc PR B 1
N60X N 0.2324(5) 0.2802(3) 0.4138(3) 0.0713(14) Uani 0.445(5) d PD B 2
C61X C 0.2359(3) 0.2144(3) 0.4261(3) 0.0393(9) Uani 0.445(5) d PD B 2
C62X C 0.23775(10) 0.12963(11) 0.44384(8) 0.0391(4) Uani 0.445(5) d PD B 2
H62D H 0.1942 0.1164 0.4650 0.059 Uiso 0.445(5) calc PR B 2
H62E H 0.2808 0.1192 0.4724 0.059 Uiso 0.445(5) calc PR B 2
H62F H 0.2395 0.0968 0.4060 0.059 Uiso 0.445(5) calc PR B 2

loop_
_atom_site_aniso_label
_atom_site_aniso_U_11
_atom_site_aniso_U_22
_atom_site_aniso_U_33
_atom_site_aniso_U_23
_atom_site_aniso_U_13
_atom_site_aniso_U_12
Co1 0.01104(9) 0.00892(9) 0.01303(9) 0.000 0.00005(7) 0.000
Co2 0.01169(9) 0.00852(9) 0.01315(9) 0.000 0.00204(7) 0.000
N1 0.0119(4) 0.0108(4) 0.0194(4) -0.0003(3) 0.0001(3) -0.0001(3)
C2 0.0128(4) 0.0140(5) 0.0241(5) -0.0031(4) 0.0002(4) -0.0008(4)
C3 0.0136(5) 0.0113(5) 0.0335(6) -0.0021(4) 0.0006(4) -0.0008(4)
C4 0.0166(5) 0.0118(5) 0.0334(6) 0.0046(4) 0.0028(4) -0.0006(4)
C5 0.0193(5) 0.0136(5) 0.0232(5) 0.0046(4) 0.0023(4) -0.0013(4)
C6 0.0123(4) 0.0106(4) 0.0195(5) 0.0019(4) 0.0000(4) 0.0001(3)
C7 0.0133(4) 0.0110(4) 0.0161(5) 0.0019(4) 0.0000(3) 0.0003(3)
N8 0.0116(4) 0.0105(4) 0.0144(4) 0.0009(3) 0.0004(3) 0.0000(3)
C9 0.0135(4) 0.0106(4) 0.0142(4) 0.0006(3) 0.0008(3) -0.0001(3)
C10 0.0206(5) 0.0128(5) 0.0153(5) -0.0006(4) -0.0003(4) -0.0008(4)
C11 0.0266(6) 0.0174(5) 0.0138(5) 0.0005(4) -0.0002(4) 0.0002(4)
C12 0.0233(5) 0.0154(5) 0.0161(5) 0.0032(4) 0.0015(4) -0.0004(4)
C13 0.0120(4) 0.0102(4) 0.0137(4) 0.0000(3) 0.0003(3) -0.0006(3)
N13 0.0125(5) 0.0102(5) 0.0141(6) 0.000 0.0000(4) 0.000
N14 0.0118(5) 0.0097(5) 0.0145(6) 0.000 0.0015(4) 0.000
C14 0.0123(4) 0.0105(4) 0.0140(4) -0.0006(3) 0.0012(3) -0.0006(3)
C15 0.0135(4) 0.0110(4) 0.0140(4) 0.0001(3) 0.0021(3) 0.0003(3)
C16 0.0159(5) 0.0149(5) 0.0176(5) 0.0005(4) 0.0044(4) -0.0017(4)
C17 0.0193(5) 0.0193(5) 0.0202(5) 0.0001(4) 0.0074(4) 0.0003(4)
C18 0.0206(5) 0.0173(5) 0.0188(5) -0.0020(4) 0.0072(4) 0.0026(4)
C19 0.0158(5) 0.0121(4) 0.0141(4) -0.0009(3) 0.0014(4) 0.0013(4)
N20 0.0137(4) 0.0105(4) 0.0143(4) -0.0002(3) 0.0015(3) 0.0005(3)
C21 0.0161(5) 0.0111(4) 0.0159(5) -0.0012(4) 0.0001(4) 0.0021(3)
C22 0.0242(5) 0.0144(5) 0.0172(5) -0.0032(4) 0.0005(4) 0.0028(4)
C23 0.0282(6) 0.0132(5) 0.0214(5) -0.0046(4) -0.0052(4) 0.0019(4)
C24 0.0236(5) 0.0120(5) 0.0243(6) -0.0008(4) -0.0048(4) -0.0018(4)
C25 0.0199(5) 0.0121(5) 0.0209(5) 0.0003(4) 0.0001(4) -0.0017(4)
N26 0.0164(4) 0.0110(4) 0.0160(4) -0.0005(3) 0.0004(3) 0.0000(3)
N30 0.0154(4) 0.0167(4) 0.0184(4) -0.0005(3) 0.0010(3) -0.0009(3)
C31 0.0191(5) 0.0208(5) 0.0201(5) -0.0045(4) -0.0012(4) 0.0028(4)
C32 0.0369(8) 0.0490(10) 0.0306(7) -0.0120(7) -0.0172(6) 0.0222(7)
N40 0.0172(4) 0.0158(4) 0.0188(4) 0.0017(3) 0.0006(3) 0.0004(3)
C41 0.0176(5) 0.0154(5) 0.0217(5) -0.0011(4) -0.0004(4) 0.0000(4)
C42 0.0136(5) 0.0324(7) 0.0468(9) -0.0078(6) 0.0017(5) -0.0021(5)
Cl70 0.01770(14) 0.0188(3) 0.01732(13) 0.00063(16) 0.00177(10) 0.00100(16)
O71 0.0501(7) 0.0336(9) 0.0290(6) 0.0097(6) 0.0168(5) -0.0001(8)
O72 0.0411(8) 0.0723(13) 0.0328(7) -0.0192(8) 0.0141(6) -0.0352(9)
O73 0.0581(12) 0.0381(8) 0.0338(7) -0.0078(6) 0.0052(7) 0.0255(8)
O74 0.0426(10) 0.0426(8) 0.0352(7) 0.0014(6) -0.0129(7) 0.0193(8)
Cl75 0.01770(14) 0.0188(3) 0.01732(13) 0.00063(16) 0.00177(10) 0.00100(16)
O71X 0.0501(7) 0.0336(9) 0.0290(6) 0.0097(6) 0.0168(5) -0.0001(8)
O72X 0.0411(8) 0.0723(13) 0.0328(7) -0.0192(8) 0.0141(6) -0.0352(9)
O73X 0.0581(12) 0.0381(8) 0.0338(7) -0.0078(6) 0.0052(7) 0.0255(8)
O74X 0.0426(10) 0.0426(8) 0.0352(7) 0.0014(6) -0.0129(7) 0.0193(8)
Cl80 0.01989(13) 0.02877(15) 0.02372(14) -0.00298(11) -0.00350(10) 0.00707(11)
O81 0.0372(7) 0.0638(9) 0.0441(7) 0.0115(6) 0.0047(5) -0.0080(6)
O82 0.0306(5) 0.0433(6) 0.0345(6) 0.0042(5) -0.0057(4) 0.0176(5)
O83 0.0277(5) 0.0349(6) 0.0382(6) -0.0144(5) -0.0093(4) 0.0071(4)
O84 0.0368(6) 0.0389(6) 0.0331(6) -0.0137(5) -0.0078(5) 0.0170(5)
N50 0.0357(7) 0.0403(8) 0.0621(10) -0.0192(7) 0.0125(7) -0.0129(6)
C51 0.0311(7) 0.0238(6) 0.0313(7) -0.0057(5) 0.0010(5) -0.0051(5)
C52 0.0312(7) 0.0466(9) 0.0313(7) -0.0039(7) 0.0058(6) -0.0008(7)
N60 0.128(4) 0.0428(13) 0.0394(16) -0.0040(11) -0.018(3) 0.014(2)
C61 0.055(3) 0.0396(11) 0.0222(13) -0.0026(8) -0.0035(19) -0.0022(17)
C62 0.0494(10) 0.0392(9) 0.0283(7) -0.0009(6) 0.0005(7) 0.0029(7)
N60X 0.128(4) 0.0428(13) 0.0394(16) -0.0040(11) -0.018(3) 0.014(2)
C61X 0.055(3) 0.0396(11) 0.0222(13) -0.0026(8) -0.0035(19) -0.0022(17)
C62X 0.0494(10) 0.0392(9) 0.0283(7) -0.0009(6) 0.0005(7) 0.0029(7)

loop_
_atom_type_symbol
_atom_type_description
_atom_type_scat_dispersion_real
_atom_type_scat_dispersion_imag
_atom_type_scat_source
C C 0.0033 0.0016 'International Tables Vol C Tables 4.2.6.8 and 6.1.1.4'
H H 0.0000 0.0000 'International Tables Vol C Tables 4.2.6.8 and 6.1.1.4'
N N 0.0061 0.0033 'International Tables Vol C Tables 4.2.6.8 and 6.1.1.4'
O O 0.0106 0.0060 'International Tables Vol C Tables 4.2.6.8 and 6.1.1.4'
Cl Cl 0.1484 0.1585 'International Tables Vol C Tables 4.2.6.8 and 6.1.1.4'
Co Co 0.3494 0.9721 'International Tables Vol C Tables 4.2.6.8 and 6.1.1.4'

loop_
_geom_angle_atom_site_label_1
_geom_angle_atom_site_label_2
_geom_angle_atom_site_label_3
_geom_angle
_geom_angle_site_symmetry_1
_geom_angle_site_symmetry_3
_geom_angle_publ_flag
N30 Co1 N30 172.54(5) . 2 ?
N30 Co1 N8 98.78(4) . . ?
N30 Co1 N8 78.80(4) 2 . ?
N30 Co1 N8 78.80(4) . 2 ?
N30 Co1 N8 98.78(4) 2 2 ?
N8 Co1 N8 142.84(5) . 2 ?
N30 Co1 N13 86.27(3) . . ?
N30 Co1 N13 86.27(3) 2 . ?
N8 Co1 N13 71.42(2) . . ?
N8 Co1 N13 71.42(2) 2 . ?
N30 Co1 N1 83.23(4) . . ?
N30 Co1 N1 102.53(4) 2 . ?
N8 Co1 N1 71.69(3) . . ?
N8 Co1 N1 142.97(3) 2 . ?
N13 Co1 N1 139.44(2) . . ?
N30 Co1 N1 102.53(4) . 2 ?
N30 Co1 N1 83.22(4) 2 2 ?
N8 Co1 N1 142.97(3) . 2 ?
N8 Co1 N1 71.69(3) 2 2 ?
N13 Co1 N1 139.44(2) . 2 ?
N1 Co1 N1 81.12(5) . 2 ?
N40 Co2 N40 176.33(5) . 2 ?
N40 Co2 N20 78.05(4) . . ?
N40 Co2 N20 100.73(4) 2 . ?
N40 Co2 N20 100.73(4) . 2 ?
N40 Co2 N20 78.05(4) 2 2 ?
N20 Co2 N20 142.08(5) . 2 ?
N40 Co2 N26 100.85(4) . . ?
N40 Co2 N26 81.95(4) 2 . ?
N20 Co2 N26 71.81(3) . . ?
N20 Co2 N26 143.29(4) 2 . ?
N40 Co2 N26 81.95(4) . 2 ?
N40 Co2 N26 100.85(4) 2 2 ?
N20 Co2 N26 143.29(3) . 2 ?
N20 Co2 N26 71.81(3) 2 2 ?
N26 Co2 N26 82.26(5) . 2 ?
N40 Co2 N14 88.16(3) . . ?
N40 Co2 N14 88.16(3) 2 . ?
N20 Co2 N14 71.04(2) . . ?
N20 Co2 N14 71.04(2) 2 . ?
N26 Co2 N14 138.87(2) . . ?
N26 Co2 N14 138.87(2) 2 . ?
C2 N1 C6 118.17(10) . . ?
C2 N1 Co1 125.40(8) . . ?
C6 N1 Co1 116.24(7) . . ?
N1 C2 C3 122.78(11) . . ?
C4 C3 C2 118.71(11) . . ?
C3 C4 C5 119.21(11) . . ?
C4 C5 C6 118.54(11) . . ?
N1 C6 C5 122.39(10) . . ?
N1 C6 C7 114.44(9) . . ?
C5 C6 C7 123.07(10) . . ?
N8 C7 C12 121.80(10) . . ?
N8 C7 C6 114.05(10) . . ?
C12 C7 C6 124.13(10) . . ?
C7 N8 C9 119.74(9) . . ?
C7 N8 Co1 117.84(7) . . ?
C9 N8 Co1 119.56(7) . . ?
N8 C9 C10 121.76(10) . . ?
N8 C9 C13 112.81(9) . . ?
C10 C9 C13 125.39(10) . . ?
C9 C10 C11 118.24(10) . . ?
C12 C11 C10 119.61(11) . . ?
C11 C12 C7 118.59(11) . . ?
N13 C13 C14 118.30(10) . . ?
N13 C13 C9 113.68(9) . . ?
C14 C13 C9 128.03(10) . . ?
C13 N13 C13 122.26(13) . 2 ?
C13 N13 Co1 118.87(6) . . ?
C13 N13 Co1 118.87(6) 2 . ?
C14 N14 C14 121.96(13) . 2 ?
C14 N14 Co2 119.02(6) . . ?
C14 N14 Co2 119.02(6) 2 . ?
N14 C14 C13 118.59(10) . . ?
N14 C14 C15 112.72(9) . . ?
C13 C14 C15 128.69(9) . . ?
N20 C15 C16 121.58(10) . . ?
N20 C15 C14 112.56(9) . . ?
C16 C15 C14 125.59(10) . . ?
C15 C16 C17 118.32(10) . . ?
C18 C17 C16 119.81(10) . . ?
C17 C18 C19 118.21(10) . . ?
N20 C19 C18 121.80(10) . . ?
N20 C19 C21 113.06(9) . . ?
C18 C19 C21 125.14(10) . . ?
C19 N20 C15 120.04(9) . . ?
C19 N20 Co2 115.04(7) . . ?
C15 N20 Co2 117.46(7) . . ?
N26 C21 C22 122.40(10) . . ?
N26 C21 C19 114.15(9) . . ?
C22 C21 C19 123.28(10) . . ?
C23 C22 C21 118.68(11) . . ?
C24 C23 C22 119.15(11) . . ?
C23 C24 C25 118.59(11) . . ?
N26 C25 C24 122.81(11) . . ?
C25 N26 C21 118.20(10) . . ?
C25 N26 Co2 125.04(8) . . ?
C21 N26 Co2 116.67(7) . . ?
C31 N30 Co1 166.31(10) . . ?
N30 C31 C32 178.79(15) . . ?
C41 N40 Co2 168.28(10) . . ?
N40 C41 C42 178.57(14) . . ?
O72 Cl70 O71 109.20(12) . . ?
O72 Cl70 O74 109.07(13) . . ?
O71 Cl70 O74 109.53(12) . . ?
O72 Cl70 O73 109.77(14) . . ?
O71 Cl70 O73 110.67(12) . . ?
O74 Cl70 O73 108.57(12) . . ?
O73X Cl75 O74X 110.3(6) . . ?
O73X Cl75 O72X 109.0(6) . . ?
O74X Cl75 O72X 109.2(6) . . ?
O73X Cl75 O71X 109.5(6) . . ?
O74X Cl75 O71X 109.4(6) . . ?
O72X Cl75 O71X 109.4(6) . . ?
O81 Cl80 O82 108.54(8) . . ?
O81 Cl80 O84 110.10(9) . . ?
O82 Cl80 O84 109.12(7) . . ?
O81 Cl80 O83 109.56(8) . . ?
O82 Cl80 O83 110.25(7) . . ?
O84 Cl80 O83 109.26(7) . . ?
N50 C51 C52 179.45(17) . . ?
N60 C61 C62 177.7(5) . . ?

loop_
_geom_bond_atom_site_label_1
_geom_bond_atom_site_label_2
_geom_bond_distance
_geom_bond_site_symmetry_2
_geom_bond_publ_flag
Co1 N30 2.1602(10) . ?
Co1 N30 2.1602(10) 2 ?
Co1 N8 2.1803(9) . ?
Co1 N8 2.1803(9) 2 ?
Co1 N13 2.2300(13) . ?
Co1 N1 2.2344(10) . ?
Co1 N1 2.2344(9) 2 ?
Co2 N40 2.1511(10) . ?
Co2 N40 2.1511(10) 2 ?
Co2 N20 2.1969(9) . ?
Co2 N20 2.1969(9) 2 ?
Co2 N26 2.2143(10) . ?
Co2 N26 2.2143(10) 2 ?
Co2 N14 2.2307(13) . ?
N1 C2 1.3433(14) . ?
N1 C6 1.3470(15) . ?
C2 C3 1.3898(17) . ?
C3 C4 1.3844(19) . ?
C4 C5 1.3900(17) . ?
C5 C6 1.3960(15) . ?
C6 C7 1.4811(15) . ?
C7 N8 1.3370(14) . ?
C7 C12 1.3947(16) . ?
N8 C9 1.3460(13) . ?
C9 C10 1.3923(15) . ?
C9 C13 1.4860(14) . ?
C10 C11 1.3960(16) . ?
C11 C12 1.3865(16) . ?
C13 N13 1.3400(12) . ?
C13 C14 1.4124(14) . ?
N13 C13 1.3400(12) 2 ?
N14 C14 1.3399(12) . ?
N14 C14 1.3399(12) 2 ?
C14 C15 1.4873(14) . ?
C15 N20 1.3430(13) . ?
C15 C16 1.3935(15) . ?
C16 C17 1.3962(16) . ?
C17 C18 1.3909(17) . ?
C18 C19 1.3960(15) . ?
C19 N20 1.3406(13) . ?
C19 C21 1.4823(15) . ?
C21 N26 1.3485(14) . ?
C21 C22 1.3929(15) . ?
C22 C23 1.3915(17) . ?
C23 C24 1.3865(19) . ?
C24 C25 1.3927(16) . ?
C25 N26 1.3432(14) . ?
N30 C31 1.1363(16) . ?
C31 C32 1.4629(18) . ?
N40 C41 1.1396(16) . ?
C41 C42 1.4575(17) . ?
Cl70 O72 1.4335(17) . ?
Cl70 O71 1.4354(16) . ?
Cl70 O74 1.4394(16) . ?
Cl70 O73 1.4425(16) . ?
Cl75 O73X 1.428(6) . ?
Cl75 O74X 1.431(6) . ?
Cl75 O72X 1.433(6) . ?
Cl75 O71X 1.438(6) . ?
Cl80 O81 1.4361(13) . ?
Cl80 O82 1.4368(11) . ?
Cl80 O84 1.4420(11) . ?
Cl80 O83 1.4444(11) . ?
N50 C51 1.136(2) . ?
C51 C52 1.458(2) . ?
N60 C61 1.137(4) . ?
C61 C62 1.457(4) . ?
N60X C61X 1.135(5) . ?
